data_7245352
loop_
_publ_author_name
'Omoregie, Helen Oluwatola'
'Oloba-Whenu, Oluwakemi A.'
'Olowu, Olawale J.'
'Fasina, Tolulope M.'
'Friedrich, Alexandra'
'Haehnel, Martin'
'Marder, Todd B.'

_publ_section_title
;
 Mixed-ligand complexes of copper(ii) with thienoyltrifluoroacetonate and
 nitrogen containing ligands: synthesis, structures, antimicrobial
 activity, cytotoxicity, Hirshfeld surface analysis and DFT studies
;
_journal_issue 36
_journal_name_full 'RSC Advances'
_journal_page_first 23513
_journal_page_last 23526
_journal_paper_doi 10.1039/D2RA02428D
_journal_volume 12
_journal_year 2022
_chemical_formula_moiety 'C14 H20 Cl Cu F3 N2 O2 S'
_chemical_formula_sum 'C14 H20 Cl Cu F3 N2 O2 S'
_chemical_formula_weight 436.37
_space_group_crystal_system monoclinic
_space_group_IT_number 14
_space_group_name_Hall '-P 2yn'
_space_group_name_H-M_alt 'P 1 21/n 1'
_atom_sites_solution_hydrogens geom
_atom_sites_solution_secondary iterative
_audit_creation_method SHELXL-2014/7
_audit_update_record
;
2021-01-15 deposited with the CCDC.	2022-08-02 downloaded from the CCDC.
;
_cell_angle_alpha 90
_cell_angle_beta 100.416(2)
_cell_angle_gamma 90
_cell_formula_units_Z 4
_cell_length_a 10.1537(14)
_cell_length_b 13.5200(19)
_cell_length_c 13.2892(18)
_cell_measurement_reflns_used 9937
_cell_measurement_temperature 168(2)
_cell_measurement_theta_max 28.88
_cell_measurement_theta_min 2.33
_cell_volume 1794.3(4)
_computing_cell_refinement 'Saint+ ver. V8.34A (Bruker AXS)'
_computing_data_collection 'Smart NT ver. 5.63 (Bruker AXS)'
_computing_data_reduction 'Saint+ ver. V8.34A (Bruker AXS)'
_computing_molecular_graphics 'ShelXLe (Huebschle et all, 2011)'
_computing_publication_material 'SHELXL-2014/7 (Sheldrick, 2014)'
_computing_structure_refinement 'SHELXL-2014/7 (Sheldrick, 2014)'
_computing_structure_solution 'SHELXT (Sheldrick, 2012)'
_diffrn_ambient_temperature 168(2)
_diffrn_detector 'CCD area detector (Apex1)'
_diffrn_detector_area_resol_mean 8.333
_diffrn_measured_fraction_theta_full 1.000
_diffrn_measured_fraction_theta_max 0.998
_diffrn_measurement_device_type 'Bruker SMART-APEX'
_diffrn_measurement_method '\f and \w scans'
_diffrn_radiation_type MoK\a
_diffrn_radiation_wavelength 0.71073
_diffrn_reflns_av_R_equivalents 0.0205
_diffrn_reflns_av_unetI/netI 0.0143
_diffrn_reflns_Laue_measured_fraction_full 1.000
_diffrn_reflns_Laue_measured_fraction_max 0.998
_diffrn_reflns_limit_h_max 13
_diffrn_reflns_limit_h_min -13
_diffrn_reflns_limit_k_max 18
_diffrn_reflns_limit_k_min -17
_diffrn_reflns_limit_l_max 18
_diffrn_reflns_limit_l_min -18
_diffrn_reflns_number 28058
_diffrn_reflns_point_group_measured_fraction_full 1.000
_diffrn_reflns_point_group_measured_fraction_max 0.998
_diffrn_reflns_theta_full 25.242
_diffrn_reflns_theta_max 28.917
_diffrn_reflns_theta_min 2.167
_diffrn_source 'sealed tube'
_exptl_absorpt_coefficient_mu 1.521
_exptl_absorpt_correction_T_max 0.6945
_exptl_absorpt_correction_T_min 0.5648
_exptl_absorpt_correction_type multi-scan
_exptl_absorpt_process_details 'SadAbs 2014/5 (Bruker AXS)'
_exptl_crystal_colour green
_exptl_crystal_density_diffrn 1.615
_exptl_crystal_description block
_exptl_crystal_F_000 892
_exptl_crystal_recrystallization_method 'Re-crystallisation from solvent: Methanol/diethylether'
_exptl_crystal_size_max 0.550
_exptl_crystal_size_mid 0.450
_exptl_crystal_size_min 0.350
_refine_diff_density_max 0.545
_refine_diff_density_min -0.275
_refine_diff_density_rms 0.060
_refine_ls_extinction_method none
_refine_ls_goodness_of_fit_ref 1.061
_refine_ls_hydrogen_treatment constr
_refine_ls_matrix_type full
_refine_ls_number_parameters 221
_refine_ls_number_reflns 4718
_refine_ls_number_restraints 0
_refine_ls_restrained_S_all 1.061
_refine_ls_R_factor_all 0.0284
_refine_ls_R_factor_gt 0.0250
_refine_ls_shift/su_max 0.003
_refine_ls_shift/su_mean 0.000
_refine_ls_structure_factor_coef Fsqd
_refine_ls_weighting_details 'w=1/[\s^2^(Fo^2^)+(0.0418P)^2^+0.5359P] where P=(Fo^2^+2Fc^2^)/3'
_refine_ls_weighting_scheme calc
_refine_ls_wR_factor_gt 0.0689
_refine_ls_wR_factor_ref 0.0703
_reflns_Friedel_coverage 0.000
_reflns_number_gt 4273
_reflns_number_total 4718
_reflns_threshold_expression 'I > 2\s(I)'
_cod_data_source_file d2ra02428d2.cif
_cod_data_source_block cmpd5_CuTTAtmenCl
_cod_original_sg_symbol_H-M 'P 21/n'
_cod_database_code 7245352
_shelx_shelxl_version_number 2014/7
_shelx_space_group_comment
;
The symmetry employed for this shelxl refinement is uniquely defined
by the following loop, which should always be used as a source of
symmetry information in preference to the above space-group names.
They are only intended as comments.
;
_shelx_estimated_absorpt_t_min 0.488
_shelx_estimated_absorpt_t_max 0.618

loop_
_space_group_symop_operation_xyz
'x, y, z'
'-x+1/2, y+1/2, -z+1/2'
'-x, -y, -z'
'x-1/2, -y-1/2, z-1/2'

loop_
_atom_site_label
_atom_site_type_symbol
_atom_site_fract_x
_atom_site_fract_y
_atom_site_fract_z
_atom_site_U_iso_or_equiv
_atom_site_adp_type
_atom_site_occupancy
_atom_site_site_symmetry_order
_atom_site_calc_flag
_atom_site_refinement_flags_posn
_atom_site_refinement_flags_adp
_atom_site_refinement_flags_occupancy
_atom_site_disorder_assembly
_atom_site_disorder_group
Cu1 Cu 0.76159(2) 0.52906(2) 0.75805(2) 0.02084(6) Uani 1 1 d . . . . .
Cl1 Cl 0.88926(4) 0.67430(3) 0.84267(3) 0.03131(9) Uani 1 1 d . . . . .
S1 S 0.31332(4) 0.63979(3) 0.75041(3) 0.02909(9) Uani 1 1 d . . . . .
F1 F 0.66333(11) 0.61328(10) 0.36843(7) 0.0502(3) Uani 1 1 d . . . . .
F2 F 0.82376(13) 0.69692(8) 0.45631(9) 0.0518(3) Uani 1 1 d . . . . .
F3 F 0.84391(12) 0.54149(8) 0.43676(8) 0.0465(3) Uani 1 1 d . . . . .
O1 O 0.57909(10) 0.58258(8) 0.72696(7) 0.0280(2) Uani 1 1 d . . . . .
O2 O 0.79157(10) 0.55959(9) 0.62143(8) 0.0321(2) Uani 1 1 d . . . . .
N1 N 0.90826(11) 0.42058(9) 0.77098(9) 0.0228(2) Uani 1 1 d . . . . .
N2 N 0.70998(12) 0.46807(9) 0.88567(9) 0.0235(2) Uani 1 1 d . . . . .
C1 C 0.51748(12) 0.61499(9) 0.64222(10) 0.0197(2) Uani 1 1 d . . . . .
C2 C 0.38083(13) 0.64996(10) 0.64068(10) 0.0208(2) Uani 1 1 d . . . . .
C3 C 0.29310(14) 0.69452(12) 0.56398(12) 0.0279(3) Uani 1 1 d . . . . .
H3 H 0.3121 0.7076 0.4994 0.034 Uiso 1 1 calc R U . . .
C4 C 0.16999(15) 0.71854(12) 0.59389(13) 0.0339(3) Uani 1 1 d . . . . .
H4 H 0.0987 0.7481 0.5506 0.041 Uiso 1 1 calc R U . . .
C5 C 0.16712(15) 0.69371(12) 0.69262(13) 0.0329(3) Uani 1 1 d . . . . .
H5 H 0.0943 0.7048 0.7248 0.039 Uiso 1 1 calc R U . . .
C6 C 0.57312(13) 0.62122(10) 0.55204(10) 0.0226(3) Uani 1 1 d . . . . .
H6 H 0.5201 0.6441 0.4921 0.027 Uiso 1 1 calc R U . . .
C7 C 0.70375(13) 0.59422(10) 0.55067(10) 0.0210(2) Uani 1 1 d . . . . .
C8 C 0.75827(15) 0.61126(11) 0.45180(10) 0.0268(3) Uani 1 1 d . . . . .
C9 C 0.89223(17) 0.35686(13) 0.67889(13) 0.0368(4) Uani 1 1 d . . . . .
H9A H 0.8994 0.3965 0.6202 0.055 Uiso 1 1 calc R U . . .
H9B H 0.8060 0.3256 0.6688 0.055 Uiso 1 1 calc R U . . .
H9C H 0.9610 0.3072 0.6880 0.055 Uiso 1 1 calc R U . . .
C10 C 1.04226(14) 0.46630(11) 0.78438(13) 0.0295(3) Uani 1 1 d . . . . .
H10A H 1.1092 0.4154 0.7908 0.044 Uiso 1 1 calc R U . . .
H10B H 1.0565 0.5064 0.8450 0.044 Uiso 1 1 calc R U . . .
H10C H 1.0482 0.5068 0.7261 0.044 Uiso 1 1 calc R U . . .
C11 C 0.89306(16) 0.35912(12) 0.86103(12) 0.0331(3) Uani 1 1 d . . . . .
H11A H 0.9797 0.3334 0.8930 0.040 Uiso 1 1 calc R U . . .
H11B H 0.8347 0.3035 0.8389 0.040 Uiso 1 1 calc R U . . .
C12 C 0.83513(15) 0.41969(12) 0.93707(11) 0.0306(3) Uani 1 1 d . . . . .
H12A H 0.8164 0.3774 0.9918 0.037 Uiso 1 1 calc R U . . .
H12B H 0.8992 0.4695 0.9668 0.037 Uiso 1 1 calc R U . . .
C13 C 0.59958(16) 0.39610(13) 0.85669(13) 0.0356(3) Uani 1 1 d . . . . .
H13A H 0.5204 0.4303 0.8242 0.053 Uiso 1 1 calc R U . . .
H13B H 0.5822 0.3631 0.9169 0.053 Uiso 1 1 calc R U . . .
H13C H 0.6247 0.3483 0.8102 0.053 Uiso 1 1 calc R U . . .
C14 C 0.66900(17) 0.54152(12) 0.95599(12) 0.0325(3) Uani 1 1 d . . . . .
H14A H 0.5899 0.5752 0.9224 0.049 Uiso 1 1 calc R U . . .
H14B H 0.7398 0.5886 0.9754 0.049 Uiso 1 1 calc R U . . .
H14C H 0.6506 0.5086 1.0159 0.049 Uiso 1 1 calc R U . . .

loop_
_atom_site_aniso_label
_atom_site_aniso_U_11
_atom_site_aniso_U_22
_atom_site_aniso_U_33
_atom_site_aniso_U_23
_atom_site_aniso_U_13
_atom_site_aniso_U_12
Cu1 0.01700(9) 0.02811(10) 0.01862(9) 0.00450(6) 0.00644(6) 0.00387(6)
Cl1 0.03199(18) 0.02385(17) 0.0421(2) -0.00536(14) 0.01752(15) -0.00305(13)
S1 0.02475(17) 0.0364(2) 0.02875(18) 0.00323(14) 0.01180(13) 0.00331(14)
F1 0.0456(6) 0.0862(9) 0.0189(4) 0.0055(5) 0.0064(4) 0.0063(6)
F2 0.0742(8) 0.0426(6) 0.0468(6) 0.0014(5) 0.0326(6) -0.0220(6)
F3 0.0565(7) 0.0533(6) 0.0374(5) 0.0042(4) 0.0292(5) 0.0201(5)
O1 0.0207(5) 0.0429(6) 0.0217(4) 0.0078(4) 0.0073(4) 0.0072(4)
O2 0.0239(5) 0.0521(7) 0.0228(5) 0.0106(5) 0.0106(4) 0.0100(5)
N1 0.0211(5) 0.0232(6) 0.0249(5) -0.0008(4) 0.0064(4) 0.0013(4)
N2 0.0196(5) 0.0297(6) 0.0220(5) 0.0037(4) 0.0065(4) 0.0001(4)
C1 0.0181(6) 0.0189(6) 0.0226(6) -0.0002(5) 0.0046(5) -0.0011(4)
C2 0.0178(6) 0.0219(6) 0.0237(6) -0.0004(5) 0.0063(5) -0.0018(5)
C3 0.0220(6) 0.0320(7) 0.0300(7) 0.0046(6) 0.0051(5) 0.0021(5)
C4 0.0204(7) 0.0359(8) 0.0451(9) 0.0058(7) 0.0052(6) 0.0066(6)
C5 0.0218(6) 0.0313(7) 0.0484(9) -0.0002(7) 0.0143(6) 0.0033(6)
C6 0.0226(6) 0.0265(7) 0.0186(6) 0.0008(5) 0.0038(5) 0.0015(5)
C7 0.0244(6) 0.0212(6) 0.0192(6) -0.0001(5) 0.0083(5) -0.0008(5)
C8 0.0311(7) 0.0305(7) 0.0209(6) 0.0017(5) 0.0104(5) 0.0009(6)
C9 0.0394(9) 0.0319(8) 0.0402(8) -0.0136(7) 0.0102(7) -0.0034(7)
C10 0.0182(6) 0.0334(8) 0.0374(8) -0.0053(6) 0.0061(6) 0.0013(5)
C11 0.0320(7) 0.0316(8) 0.0373(8) 0.0110(6) 0.0100(6) 0.0085(6)
C12 0.0266(7) 0.0385(8) 0.0262(7) 0.0093(6) 0.0040(5) 0.0019(6)
C13 0.0303(8) 0.0382(9) 0.0392(8) 0.0014(7) 0.0088(6) -0.0116(7)
C14 0.0331(8) 0.0429(9) 0.0245(7) -0.0004(6) 0.0131(6) -0.0009(6)

loop_
_atom_type_symbol
_atom_type_description
_atom_type_scat_dispersion_real
_atom_type_scat_dispersion_imag
_atom_type_scat_source
C C 0.0033 0.0016 'International Tables Vol C Tables 4.2.6.8 and 6.1.1.4'
H H 0.0000 0.0000 'International Tables Vol C Tables 4.2.6.8 and 6.1.1.4'
N N 0.0061 0.0033 'International Tables Vol C Tables 4.2.6.8 and 6.1.1.4'
O O 0.0106 0.0060 'International Tables Vol C Tables 4.2.6.8 and 6.1.1.4'
S S 0.1246 0.1234 'International Tables Vol C Tables 4.2.6.8 and 6.1.1.4'
F F 0.0171 0.0103 'International Tables Vol C Tables 4.2.6.8 and 6.1.1.4'
Cl Cl 0.1484 0.1585 'International Tables Vol C Tables 4.2.6.8 and 6.1.1.4'
Cu Cu 0.3201 1.2651 'International Tables Vol C Tables 4.2.6.8 and 6.1.1.4'

loop_
_geom_angle_atom_site_label_1
_geom_angle_atom_site_label_2
_geom_angle_atom_site_label_3
_geom_angle
_geom_angle_site_symmetry_1
_geom_angle_site_symmetry_3
_geom_angle_publ_flag
O2 Cu1 O1 91.52(4) . . ?
O2 Cu1 N2 166.67(5) . . ?
O1 Cu1 N2 87.09(4) . . ?
O2 Cu1 N1 89.78(5) . . ?
O1 Cu1 N1 156.10(5) . . ?
N2 Cu1 N1 86.20(5) . . ?
O2 Cu1 Cl1 95.59(4) . . ?
O1 Cu1 Cl1 101.41(4) . . ?
N2 Cu1 Cl1 97.68(4) . . ?
N1 Cu1 Cl1 102.21(4) . . ?
C5 S1 C2 91.82(7) . . ?
C1 O1 Cu1 127.72(9) . . ?
C7 O2 Cu1 124.53(9) . . ?
C10 N1 C9 107.72(11) . . ?
C10 N1 C11 111.37(12) . . ?
C9 N1 C11 109.14(13) . . ?
C10 N1 Cu1 110.25(9) . . ?
C9 N1 Cu1 111.88(10) . . ?
C11 N1 Cu1 106.51(8) . . ?
C14 N2 C13 108.67(12) . . ?
C14 N2 C12 108.78(12) . . ?
C13 N2 C12 112.04(12) . . ?
C14 N2 Cu1 113.55(9) . . ?
C13 N2 Cu1 110.23(9) . . ?
C12 N2 Cu1 103.54(8) . . ?
O1 C1 C6 124.45(12) . . ?
O1 C1 C2 116.11(11) . . ?
C6 C1 C2 119.43(12) . . ?
C3 C2 C1 129.93(12) . . ?
C3 C2 S1 111.13(10) . . ?
C1 C2 S1 118.90(10) . . ?
C2 C3 C4 112.41(13) . . ?
C2 C3 H3 123.8 . . ?
C4 C3 H3 123.8 . . ?
C5 C4 C3 112.84(14) . . ?
C5 C4 H4 123.6 . . ?
C3 C4 H4 123.6 . . ?
C4 C5 S1 111.78(11) . . ?
C4 C5 H5 124.1 . . ?
S1 C5 H5 124.1 . . ?
C7 C6 C1 121.80(12) . . ?
C7 C6 H6 119.1 . . ?
C1 C6 H6 119.1 . . ?
O2 C7 C6 129.76(12) . . ?
O2 C7 C8 112.22(11) . . ?
C6 C7 C8 117.96(12) . . ?
F3 C8 F1 106.61(12) . . ?
F3 C8 F2 106.89(13) . . ?
F1 C8 F2 107.48(13) . . ?
F3 C8 C7 111.82(12) . . ?
F1 C8 C7 113.41(12) . . ?
F2 C8 C7 110.31(12) . . ?
N1 C9 H9A 109.5 . . ?
N1 C9 H9B 109.5 . . ?
H9A C9 H9B 109.5 . . ?
N1 C9 H9C 109.5 . . ?
H9A C9 H9C 109.5 . . ?
H9B C9 H9C 109.5 . . ?
N1 C10 H10A 109.5 . . ?
N1 C10 H10B 109.5 . . ?
H10A C10 H10B 109.5 . . ?
N1 C10 H10C 109.5 . . ?
H10A C10 H10C 109.5 . . ?
H10B C10 H10C 109.5 . . ?
N1 C11 C12 110.31(12) . . ?
N1 C11 H11A 109.6 . . ?
C12 C11 H11A 109.6 . . ?
N1 C11 H11B 109.6 . . ?
C12 C11 H11B 109.6 . . ?
H11A C11 H11B 108.1 . . ?
N2 C12 C11 109.77(12) . . ?
N2 C12 H12A 109.7 . . ?
C11 C12 H12A 109.7 . . ?
N2 C12 H12B 109.7 . . ?
C11 C12 H12B 109.7 . . ?
H12A C12 H12B 108.2 . . ?
N2 C13 H13A 109.5 . . ?
N2 C13 H13B 109.5 . . ?
H13A C13 H13B 109.5 . . ?
N2 C13 H13C 109.5 . . ?
H13A C13 H13C 109.5 . . ?
H13B C13 H13C 109.5 . . ?
N2 C14 H14A 109.5 . . ?
N2 C14 H14B 109.5 . . ?
H14A C14 H14B 109.5 . . ?
N2 C14 H14C 109.5 . . ?
H14A C14 H14C 109.5 . . ?
H14B C14 H14C 109.5 . . ?

loop_
_geom_bond_atom_site_label_1
_geom_bond_atom_site_label_2
_geom_bond_distance
_geom_bond_site_symmetry_2
_geom_bond_publ_flag
Cu1 O2 1.9389(10) . ?
Cu1 O1 1.9625(10) . ?
Cu1 N2 2.0376(12) . ?
Cu1 N1 2.0751(12) . ?
Cu1 Cl1 2.5048(5) . ?
S1 C5 1.7066(16) . ?
S1 C2 1.7253(13) . ?
F1 C8 1.3310(17) . ?
F2 C8 1.3314(18) . ?
F3 C8 1.3224(17) . ?
O1 C1 1.2637(16) . ?
O2 C7 1.2631(17) . ?
N1 C10 1.4757(18) . ?
N1 C9 1.4814(19) . ?
N1 C11 1.4875(18) . ?
N2 C14 1.4742(19) . ?
N2 C13 1.4818(19) . ?
N2 C12 1.4818(18) . ?
C1 C6 1.4168(17) . ?
C1 C2 1.4625(17) . ?
C2 C3 1.3664(19) . ?
C3 C4 1.416(2) . ?
C3 H3 0.9300 . ?
C4 C5 1.360(2) . ?
C4 H4 0.9300 . ?
C5 H5 0.9300 . ?
C6 C7 1.3790(18) . ?
C6 H6 0.9300 . ?
C7 C8 1.5325(17) . ?
C9 H9A 0.9600 . ?
C9 H9B 0.9600 . ?
C9 H9C 0.9600 . ?
C10 H10A 0.9600 . ?
C10 H10B 0.9600 . ?
C10 H10C 0.9600 . ?
C11 C12 1.501(2) . ?
C11 H11A 0.9700 . ?
C11 H11B 0.9700 . ?
C12 H12A 0.9700 . ?
C12 H12B 0.9700 . ?
C13 H13A 0.9600 . ?
C13 H13B 0.9600 . ?
C13 H13C 0.9600 . ?
C14 H14A 0.9600 . ?
C14 H14B 0.9600 . ?
C14 H14C 0.9600 . ?
